data_1509291
loop_
_publ_author_name
'Oumba, M.T.'
'Quarton, M.'

_publ_section_title
;
 Proprietes de l'ion Cu2+ dans la structure de Ag Cu P O4 - beta
;
_journal_name_full 'Materials Research Bulletin'
_journal_page_first 967
_journal_page_last 974
_journal_paper_doi 10.1016/0025-5408(83)90008-9
_journal_volume 18
_journal_year 1983
_chemical_formula_sum 'Ag Cu O4 P'
_chemical_name_systematic 'Ag Cu (P O4)'
_space_group_IT_number 61
_symmetry_space_group_name_Hall '-P 2ac 2ab'
_symmetry_space_group_name_H-M 'P b c a'
_cell_angle_alpha 90
_cell_angle_beta 90
_cell_angle_gamma 90
_cell_formula_units_Z 8
_cell_length_a 7.5
_cell_length_b 15.751
_cell_length_c 5.702
_cell_volume 673.592
_citation_journal_id_ASTM MRBUAC
_cod_data_source_file silver1-2_199.cif
_cod_data_source_block Ag1Cu1O4P1
_cod_original_cell_volume 673.5916
_cod_original_formula_sum 'Ag1 Cu1 O4 P1'
_cod_database_code 1509291

loop_
_symmetry_equiv_pos_as_xyz
x,y,z
-x+1/2,-y,z+1/2
x+1/2,-y+1/2,-z
-x,y+1/2,-z+1/2
-x,-y,-z
x-1/2,y,-z-1/2
-x-1/2,y-1/2,z
x,-y-1/2,z-1/2

loop_
_atom_site_label
_atom_site_type_symbol
_atom_site_fract_x
_atom_site_fract_y
_atom_site_fract_z
_atom_site_occupancy
_atom_site_U_iso_or_equiv
O2 O-2 0.504 0.4417 0.179 1 0.0
O1 O-2 0.3223 0.0686 0.0572 1 0.0
Cu1 Cu+2 0.3238 0.02955 0.38421 1 0.0
P1 P+5 0.4693 0.39025 0.4012 1 0.0
Ag1 Ag+1 0.16559 0.21409 0.12448 1 0.0
O3 O-2 0.1481 0.1151 0.4679 1 0.0
O4 O-2 0.4164 0.3014 0.3302 1 0.0
